data_4072254
loop_
_publ_author_name
'Esteruelas, Miguel A.'
'Forc\'en, Elena'
'Oliv\'an, Montserrat'
'O\~nate, Enrique'

_publ_section_title
;
 Aromatic C&#x2212;H Bond Activation of 2-Methylpyridine Promoted by an
 Osmium(VI) Complex: Formation of an \h2(N,C)-Pyridyl Derivative
;
_journal_issue 23
_journal_name_full Organometallics
_journal_page_first 6188
_journal_paper_doi 10.1021/om800706g
_journal_volume 27
_journal_year 2008
_chemical_formula_moiety 'C24 H50 Cl N Os P2'
_chemical_formula_sum 'C24 H50 Cl N Os P2'
_chemical_formula_weight 640.24
_chemical_name_systematic
; 
 ? 
;
_space_group_IT_number 14
_symmetry_cell_setting monoclinic
_symmetry_space_group_name_Hall '-P 2yn'
_symmetry_space_group_name_H-M 'P 1 21/n 1'
_atom_sites_solution_hydrogens geom
_atom_sites_solution_primary direct
_atom_sites_solution_secondary difmap
_audit_creation_method SHELXL-97
_cell_angle_alpha 90.00
_cell_angle_beta 105.762(8)
_cell_angle_gamma 90.00
_cell_formula_units_Z 4
_cell_length_a 10.867(5)
_cell_length_b 15.319(7)
_cell_length_c 17.315(7)
_cell_measurement_reflns_used 3931
_cell_measurement_temperature 100(2)
_cell_measurement_theta_max 22
_cell_measurement_theta_min 3
_cell_volume 2774(2)
_computing_cell_refinement 'SAINT+ v. 6.1 (Bruker AXS, 2000)'
_computing_data_collection 'SMART v. 5.625 (Bruker AXS, 2000)'
_computing_data_reduction 'SAINT+ v. 6.1 (Bruker AXS, 2000)'
_computing_molecular_graphics 'XP, SHELXTL v. 6.1 (Bruker, 2000)'
_computing_publication_material 'XCIF, SHELXTL v. 6.1 (Bruker, 2000)'
_computing_structure_refinement 'SHELXL-97 (Sheldrick, 1997)'
_computing_structure_solution 'SHELXS-97 (Sheldrick, 1990)'
_diffrn_ambient_temperature 100(2)
_diffrn_detector_area_resol_mean 8.26
_diffrn_measured_fraction_theta_full 0.999
_diffrn_measured_fraction_theta_max 0.928
_diffrn_measurement_device_type 'Bruker SMART APEX CCD system'
_diffrn_measurement_method '\w rotations with narrow frames'
_diffrn_radiation_monochromator graphite
_diffrn_radiation_source 'fine-focus sealed tube'
_diffrn_radiation_type MoK\a
_diffrn_radiation_wavelength 0.71073
_diffrn_reflns_av_R_equivalents 0.0620
_diffrn_reflns_av_sigmaI/netI 0.0836
_diffrn_reflns_limit_h_max 14
_diffrn_reflns_limit_h_min -14
_diffrn_reflns_limit_k_max 20
_diffrn_reflns_limit_k_min -19
_diffrn_reflns_limit_l_max 23
_diffrn_reflns_limit_l_min -23
_diffrn_reflns_number 25973
_diffrn_reflns_theta_full 27.50
_diffrn_reflns_theta_max 28.91
_diffrn_reflns_theta_min 1.81
_diffrn_standards_number 'no decay'
_exptl_absorpt_coefficient_mu 4.820
_exptl_absorpt_correction_T_max 0.846
_exptl_absorpt_correction_T_min 0.714
_exptl_absorpt_correction_type multi-scan
_exptl_absorpt_process_details
;
 Absorption correction performed with SADABS program. This is based on the
 method of Blessing: Blessing, R. H., Acta Crystallogr., Sect. A 1995, 51, 33.
  
 SADABS: Area-Detector Absorption Correction. Bruker-AXS 
  within SAINT+ package, v. 6.1 (2000).
;
_exptl_crystal_colour yellow
_exptl_crystal_density_diffrn 1.533
_exptl_crystal_density_method 'not measured'
_exptl_crystal_description 'irregular block'
_exptl_crystal_F_000 1296
_exptl_crystal_size_max 0.06
_exptl_crystal_size_mid 0.06
_exptl_crystal_size_min 0.02
_refine_diff_density_max 1.365
_refine_diff_density_min -2.111
_refine_diff_density_rms 0.143
_refine_ls_extinction_method none
_refine_ls_goodness_of_fit_ref 0.979
_refine_ls_hydrogen_treatment mixed
_refine_ls_matrix_type full
_refine_ls_number_parameters 277
_refine_ls_number_reflns 6790
_refine_ls_number_restraints 56
_refine_ls_restrained_S_all 0.988
_refine_ls_R_factor_all 0.0874
_refine_ls_R_factor_gt 0.0507
_refine_ls_shift/su_max 0.001
_refine_ls_shift/su_mean 0.000
_refine_ls_structure_factor_coef Fsqd
_refine_ls_weighting_details 'calc w=1/[\s^2^(Fo^2^)+(0.0396P)^2^+0.0000P] where P=(Fo^2^+2Fc^2^)/3'
_refine_ls_weighting_scheme calc
_refine_ls_wR_factor_gt 0.0941
_refine_ls_wR_factor_ref 0.1045
_reflns_number_gt 4597
_reflns_number_total 6790
_reflns_threshold_expression >2sigma(I)
_cod_data_source_file om800706g_si_001.cif
_cod_data_source_block mae327as
_cod_original_sg_symbol_H-M P2(1)/n
_cod_database_code 4072254

loop_
_symmetry_equiv_pos_as_xyz
'x, y, z'
'-x+1/2, y+1/2, -z+1/2'
'-x, -y, -z'
'x-1/2, -y-1/2, z-1/2'

loop_
_atom_site_label
_atom_site_type_symbol
_atom_site_fract_x
_atom_site_fract_y
_atom_site_fract_z
_atom_site_U_iso_or_equiv
_atom_site_adp_type
_atom_site_occupancy
_atom_site_symmetry_multiplicity
_atom_site_calc_flag
_atom_site_refinement_flags
_atom_site_disorder_assembly
_atom_site_disorder_group
Os Os 0.51980(3) 0.111067(17) 0.781810(15) 0.03751(10) Uani 1 1 d D A .
H01 H 0.583(5) 0.073(4) 0.8685(16) 0.05(2) Uiso 1 1 d D . .
H02 H 0.484(6) 0.0145(18) 0.800(4) 0.07(2) Uiso 1 1 d D . .
Cl Cl 0.6741(2) 0.22921(14) 0.82413(11) 0.0625(6) Uani 1 1 d . . .
P1 P 0.3776(2) 0.18189(12) 0.84310(10) 0.0452(5) Uani 1 1 d . . .
P2 P 0.67883(18) 0.02649(13) 0.74593(14) 0.0560(6) Uani 1 1 d D . .
N N 0.4187(6) 0.1515(4) 0.6539(3) 0.0450(16) Uani 1 1 d . . .
C1 C 0.3788(7) 0.0814(5) 0.6848(4) 0.0460(19) Uani 1 1 d . A .
C2 C 0.2732(7) 0.0322(5) 0.6433(5) 0.065(3) Uani 1 1 d . . .
H2 H 0.2424 -0.0164 0.6665 0.078 Uiso 1 1 calc R A .
C3 C 0.2171(9) 0.0602(7) 0.5657(6) 0.095(4) Uani 1 1 d . A .
H3 H 0.1467 0.0282 0.5337 0.114 Uiso 1 1 calc R . .
C4 C 0.2581(10) 0.1309(6) 0.5337(5) 0.085(4) Uani 1 1 d . . .
H4 H 0.2151 0.1486 0.4807 0.102 Uiso 1 1 calc R A .
C5 C 0.3635(9) 0.1783(6) 0.5779(4) 0.067(3) Uani 1 1 d . A .
C6 C 0.4140(11) 0.2562(6) 0.5470(5) 0.089(4) Uani 1 1 d . . .
H6A H 0.3981 0.3080 0.5761 0.134 Uiso 1 1 calc R A .
H6B H 0.3713 0.2630 0.4897 0.134 Uiso 1 1 calc R . .
H6C H 0.5062 0.2494 0.5546 0.134 Uiso 1 1 calc R . .
C7 C 0.4639(9) 0.2398(5) 0.9370(4) 0.057(2) Uani 1 1 d . . .
H7 H 0.5349 0.2709 0.9220 0.068 Uiso 1 1 calc R . .
C8 C 0.3957(10) 0.3115(7) 0.9698(5) 0.090(3) Uani 1 1 d . . .
H8A H 0.3201 0.2873 0.9825 0.135 Uiso 1 1 calc R . .
H8B H 0.3694 0.3577 0.9295 0.135 Uiso 1 1 calc R . .
H8C H 0.4537 0.3359 1.0185 0.135 Uiso 1 1 calc R . .
C9 C 0.5325(10) 0.1768(6) 1.0030(5) 0.091(4) Uani 1 1 d . . .
H9A H 0.5947 0.2091 1.0448 0.137 Uiso 1 1 calc R . .
H9B H 0.5769 0.1321 0.9803 0.137 Uiso 1 1 calc R . .
H9C H 0.4699 0.1488 1.0264 0.137 Uiso 1 1 calc R . .
C10 C 0.2560(8) 0.1081(5) 0.8661(5) 0.063(2) Uani 1 1 d . . .
H10 H 0.2009 0.0880 0.8130 0.076 Uiso 1 1 calc R . .
C11 C 0.1635(9) 0.1522(7) 0.9096(7) 0.089(3) Uani 1 1 d . . .
H11A H 0.0903 0.1138 0.9066 0.134 Uiso 1 1 calc R . .
H11B H 0.1332 0.2079 0.8834 0.134 Uiso 1 1 calc R . .
H11C H 0.2090 0.1627 0.9659 0.134 Uiso 1 1 calc R . .
C12 C 0.3118(9) 0.0252(5) 0.9116(5) 0.067(3) Uani 1 1 d . . .
H12A H 0.3559 0.0401 0.9673 0.100 Uiso 1 1 calc R . .
H12B H 0.3726 -0.0014 0.8859 0.100 Uiso 1 1 calc R . .
H12C H 0.2426 -0.0161 0.9107 0.100 Uiso 1 1 calc R . .
C13 C 0.2754(9) 0.2709(5) 0.7863(4) 0.062(2) Uani 1 1 d . . .
H13 H 0.2356 0.3014 0.8245 0.074 Uiso 1 1 calc R . .
C14 C 0.1652(8) 0.2394(6) 0.7147(5) 0.074(3) Uani 1 1 d . . .
H14A H 0.1216 0.2900 0.6849 0.110 Uiso 1 1 calc R . .
H14B H 0.1042 0.2052 0.7348 0.110 Uiso 1 1 calc R . .
H14C H 0.2001 0.2030 0.6791 0.110 Uiso 1 1 calc R . .
C15 C 0.3559(10) 0.3373(5) 0.7575(5) 0.078(3) Uani 1 1 d . . .
H15A H 0.4006 0.3087 0.7223 0.117 Uiso 1 1 calc R . .
H15B H 0.4185 0.3628 0.8037 0.117 Uiso 1 1 calc R . .
H15C H 0.3005 0.3835 0.7277 0.117 Uiso 1 1 calc R . .
C16A C 0.6274(14) -0.0531(8) 0.6565(6) 0.063(2) Uiso 0.50 1 d PDU A 1
H16A H 0.7075 -0.0824 0.6522 0.076 Uiso 0.50 1 calc PR A 1
C17A C 0.5628(15) -0.0148(10) 0.5710(8) 0.064(3) Uiso 0.50 1 d PDU A 1
H17A H 0.5442 -0.0623 0.5316 0.076 Uiso 0.50 1 calc PR A 1
H17B H 0.6208 0.0271 0.5564 0.076 Uiso 0.50 1 calc PR A 1
H17C H 0.4830 0.0146 0.5715 0.076 Uiso 0.50 1 calc PR A 1
C18A C 0.5376(14) -0.1276(9) 0.6694(9) 0.060(3) Uiso 0.50 1 d PDU A 1
H18A H 0.4654 -0.1023 0.6854 0.072 Uiso 0.50 1 calc PR A 1
H18B H 0.5853 -0.1669 0.7117 0.072 Uiso 0.50 1 calc PR A 1
H18C H 0.5056 -0.1603 0.6194 0.072 Uiso 0.50 1 calc PR A 1
C16B C 0.6360(14) -0.0836(7) 0.7071(8) 0.065(2) Uiso 0.50 1 d PDU A 2
H16B H 0.7158 -0.1168 0.7084 0.078 Uiso 0.50 1 calc PR A 2
C17B C 0.5538(16) -0.1375(11) 0.7470(9) 0.070(3) Uiso 0.50 1 d PDU A 2
H17D H 0.4743 -0.1061 0.7445 0.084 Uiso 0.50 1 calc PR A 2
H17E H 0.6002 -0.1478 0.8032 0.084 Uiso 0.50 1 calc PR A 2
H17F H 0.5338 -0.1936 0.7192 0.084 Uiso 0.50 1 calc PR A 2
C18B C 0.5631(16) -0.0644(11) 0.6189(8) 0.067(3) Uiso 0.50 1 d PDU A 2
H18D H 0.5391 -0.1195 0.5901 0.080 Uiso 0.50 1 calc PR A 2
H18E H 0.6182 -0.0308 0.5935 0.080 Uiso 0.50 1 calc PR A 2
H18F H 0.4859 -0.0305 0.6173 0.080 Uiso 0.50 1 calc PR A 2
C19A C 0.8070(14) 0.0884(11) 0.7169(11) 0.069(3) Uiso 0.50 1 d PDU A 1
H19A H 0.8539 0.1255 0.7630 0.083 Uiso 0.50 1 calc PR A 1
C20A C 0.737(2) 0.1478(13) 0.6466(14) 0.065(3) Uiso 0.50 1 d PDU A 1
H20A H 0.7939 0.1952 0.6403 0.078 Uiso 0.50 1 calc PR A 1
H20B H 0.6604 0.1724 0.6579 0.078 Uiso 0.50 1 calc PR A 1
H20C H 0.7120 0.1134 0.5970 0.078 Uiso 0.50 1 calc PR A 1
C21A C 0.9033(18) 0.0297(13) 0.6905(11) 0.071(3) Uiso 0.50 1 d PDU A 1
H21A H 0.8592 -0.0020 0.6417 0.086 Uiso 0.50 1 calc PR A 1
H21B H 0.9407 -0.0121 0.7333 0.086 Uiso 0.50 1 calc PR A 1
H21C H 0.9711 0.0659 0.6797 0.086 Uiso 0.50 1 calc PR A 1
C19B C 0.7924(16) 0.0804(11) 0.6976(11) 0.070(2) Uiso 0.50 1 d PDU A 2
H19B H 0.8583 0.1027 0.7457 0.084 Uiso 0.50 1 calc PR A 2
C20B C 0.753(2) 0.1653(11) 0.6503(15) 0.064(3) Uiso 0.50 1 d PDU A 2
H20D H 0.8283 0.1923 0.6394 0.077 Uiso 0.50 1 calc PR A 2
H20E H 0.7158 0.2055 0.6818 0.077 Uiso 0.50 1 calc PR A 2
H20F H 0.6896 0.1523 0.5994 0.077 Uiso 0.50 1 calc PR A 2
C21B C 0.875(2) 0.0248(13) 0.6578(12) 0.077(3) Uiso 0.50 1 d PDU A 2
H21D H 0.8214 -0.0022 0.6090 0.092 Uiso 0.50 1 calc PR A 2
H21E H 0.9183 -0.0209 0.6951 0.092 Uiso 0.50 1 calc PR A 2
H21F H 0.9397 0.0619 0.6439 0.092 Uiso 0.50 1 calc PR A 2
C22A C 0.7789(10) -0.0579(7) 0.8105(7) 0.060(2) Uiso 0.50 1 d PDU A 1
H22A H 0.8145 -0.1005 0.7785 0.073 Uiso 0.50 1 calc PR A 1
C23A C 0.6962(12) -0.1031(9) 0.8581(9) 0.057(3) Uiso 0.50 1 d PDU A 1
H23A H 0.7441 -0.1518 0.8889 0.069 Uiso 0.50 1 calc PR A 1
H23B H 0.6178 -0.1254 0.8208 0.069 Uiso 0.50 1 calc PR A 1
H23C H 0.6740 -0.0611 0.8948 0.069 Uiso 0.50 1 calc PR A 1
C24A C 0.8851(10) -0.0027(8) 0.8670(8) 0.062(2) Uiso 0.50 1 d PDU A 1
H24A H 0.8539 0.0569 0.8701 0.074 Uiso 0.50 1 calc PR A 1
H24B H 0.9603 -0.0011 0.8461 0.074 Uiso 0.50 1 calc PR A 1
H24C H 0.9085 -0.0288 0.9207 0.074 Uiso 0.50 1 calc PR A 1
C22B C 0.7752(9) -0.0125(7) 0.8506(5) 0.061(2) Uiso 0.50 1 d PRDU A 2
H22B H 0.7095 -0.0433 0.8713 0.073 Uiso 0.50 1 calc PR A 2
C23B C 0.8330(13) 0.0539(8) 0.9177(8) 0.049(3) Uiso 0.50 1 d PDU A 2
H23D H 0.8954 0.0243 0.9615 0.059 Uiso 0.50 1 calc PR A 2
H23E H 0.7647 0.0787 0.9380 0.059 Uiso 0.50 1 calc PR A 2
H23F H 0.8755 0.1007 0.8961 0.059 Uiso 0.50 1 calc PR A 2
C24B C 0.8784(14) -0.0846(9) 0.8543(10) 0.065(3) Uiso 0.50 1 d PDU A 2
H24D H 0.9430 -0.0627 0.8292 0.078 Uiso 0.50 1 calc PR A 2
H24E H 0.8375 -0.1366 0.8256 0.078 Uiso 0.50 1 calc PR A 2
H24F H 0.9193 -0.0996 0.9104 0.078 Uiso 0.50 1 calc PR A 2

loop_
_atom_site_aniso_label
_atom_site_aniso_U_11
_atom_site_aniso_U_22
_atom_site_aniso_U_33
_atom_site_aniso_U_23
_atom_site_aniso_U_13
_atom_site_aniso_U_12
Os 0.03976(16) 0.02799(14) 0.03278(14) 0.01155(12) -0.01064(10) -0.01042(13)
Cl 0.0840(15) 0.0612(13) 0.0383(10) -0.0027(9) 0.0098(10) -0.0486(12)
P1 0.0669(13) 0.0332(11) 0.0297(9) 0.0093(8) 0.0030(9) -0.0112(10)
P2 0.0279(10) 0.0416(12) 0.0865(16) 0.0223(11) -0.0046(10) -0.0026(9)
N 0.054(4) 0.035(3) 0.037(3) -0.005(3) -0.004(3) 0.025(3)
C1 0.041(4) 0.034(4) 0.050(4) -0.004(3) -0.011(3) 0.010(3)
C2 0.051(5) 0.050(5) 0.075(6) -0.012(4) -0.018(4) 0.007(4)
C3 0.068(6) 0.088(8) 0.088(7) -0.047(7) -0.047(6) 0.030(6)
C4 0.096(8) 0.076(7) 0.052(5) -0.023(5) -0.032(5) 0.055(6)
C5 0.088(7) 0.065(6) 0.035(4) -0.001(4) -0.003(4) 0.048(5)
C6 0.152(10) 0.069(7) 0.044(5) 0.027(5) 0.022(6) 0.047(7)
C7 0.089(6) 0.050(5) 0.030(4) -0.001(4) 0.015(4) -0.037(5)
C8 0.127(9) 0.098(8) 0.063(6) -0.040(6) 0.056(6) -0.040(7)
C9 0.136(9) 0.081(7) 0.037(4) 0.014(5) -0.010(5) -0.055(7)
C10 0.068(6) 0.057(5) 0.057(5) 0.006(4) 0.001(4) -0.026(5)
C11 0.068(7) 0.084(7) 0.125(9) 0.016(7) 0.041(7) -0.002(6)
C12 0.094(7) 0.048(5) 0.064(5) 0.004(4) 0.030(5) -0.029(5)
C13 0.099(7) 0.049(5) 0.040(4) 0.012(4) 0.023(5) 0.026(5)
C14 0.075(6) 0.095(7) 0.044(5) 0.016(5) 0.006(4) 0.041(6)
C15 0.148(10) 0.036(5) 0.058(5) 0.014(4) 0.042(6) 0.014(6)

loop_
_atom_type_symbol
_atom_type_description
_atom_type_scat_dispersion_real
_atom_type_scat_dispersion_imag
_atom_type_scat_source
C C 0.0033 0.0016 'International Tables Vol C Tables 4.2.6.8 and 6.1.1.4'
H H 0.0000 0.0000 'International Tables Vol C Tables 4.2.6.8 and 6.1.1.4'
N N 0.0061 0.0033 'International Tables Vol C Tables 4.2.6.8 and 6.1.1.4'
P P 0.1023 0.0942 'International Tables Vol C Tables 4.2.6.8 and 6.1.1.4'
Cl Cl 0.1484 0.1585 'International Tables Vol C Tables 4.2.6.8 and 6.1.1.4'
Os Os -1.2165 7.6030 'International Tables Vol C Tables 4.2.6.8 and 6.1.1.4'

loop_
_geom_angle_atom_site_label_1
_geom_angle_atom_site_label_2
_geom_angle_atom_site_label_3
_geom_angle
C1 Os N 35.4(3)
C1 Os P1 92.1(2)
N Os P1 96.33(15)
C1 Os P2 95.9(2)
N Os P2 95.02(15)
P1 Os P2 168.44(7)
C1 Os Cl 136.9(2)
N Os Cl 101.61(17)
P1 Os Cl 90.26(8)
P2 Os Cl 89.63(8)
C1 Os H01 139(2)
N Os H01 174(2)
P1 Os H01 85(2)
P2 Os H01 84(2)
Cl Os H01 84(2)
C1 Os H02 77(3)
N Os H02 111(3)
P1 Os H02 96(3)
P2 Os H02 77(3)
Cl Os H02 145(2)
H01 Os H02 62(3)
C13 P1 C10 101.6(4)
C13 P1 C7 101.5(4)
C10 P1 C7 108.7(4)
C13 P1 Os 117.9(3)
C10 P1 Os 113.9(3)
C7 P1 Os 112.0(3)
C16B P2 C22A 68.2(6)
C16B P2 C19B 112.2(8)
C22A P2 C19B 103.2(7)
C16B P2 C19A 120.3(8)
C22A P2 C19A 99.1(7)
C19B P2 C19A 10.8(11)
C16B P2 C22B 94.5(5)
C22A P2 C22B 30.3(4)
C19B P2 C22B 107.7(7)
C19A P2 C22B 99.0(7)
C16B P2 C16A 29.9(5)
C22A P2 C16A 92.2(6)
C19B P2 C16A 90.1(8)
C19A P2 C16A 100.3(7)
C22B P2 C16A 121.6(5)
C16B P2 Os 118.0(5)
C22A P2 Os 124.9(4)
C19B P2 Os 119.6(6)
C19A P2 Os 116.3(6)
C22B P2 Os 99.9(3)
C16A P2 Os 118.8(5)
C1 N C5 122.1(7)
C1 N Os 60.7(4)
C5 N Os 177.1(7)
N C1 C2 122.9(7)
N C1 Os 83.9(4)
C2 C1 Os 153.0(7)
C3 C2 C1 114.6(9)
C3 C2 H2 122.7
C1 C2 H2 122.7
C4 C3 C2 122.7(9)
C4 C3 H3 118.6
C2 C3 H3 118.6
C3 C4 C5 120.5(8)
C3 C4 H4 119.8
C5 C4 H4 119.8
N C5 C4 117.2(9)
N C5 C6 119.2(8)
C4 C5 C6 123.6(8)
C5 C6 H6A 109.5
C5 C6 H6B 109.5
H6A C6 H6B 109.5
C5 C6 H6C 109.5
H6A C6 H6C 109.5
H6B C6 H6C 109.5
C8 C7 C9 111.4(7)
C8 C7 P1 119.3(7)
C9 C7 P1 112.3(6)
C8 C7 H7 104.0
C9 C7 H7 104.0
P1 C7 H7 104.0
C7 C8 H8A 109.5
C7 C8 H8B 109.5
H8A C8 H8B 109.5
C7 C8 H8C 109.5
H8A C8 H8C 109.5
H8B C8 H8C 109.5
C7 C9 H9A 109.5
C7 C9 H9B 109.5
H9A C9 H9B 109.5
C7 C9 H9C 109.5
H9A C9 H9C 109.5
H9B C9 H9C 109.5
C12 C10 C11 109.1(7)
C12 C10 P1 114.1(6)
C11 C10 P1 115.3(6)
C12 C10 H10 105.8
C11 C10 H10 105.8
P1 C10 H10 105.8
C10 C11 H11A 109.5
C10 C11 H11B 109.5
H11A C11 H11B 109.5
C10 C11 H11C 109.5
H11A C11 H11C 109.5
H11B C11 H11C 109.5
C10 C12 H12A 109.5
C10 C12 H12B 109.5
H12A C12 H12B 109.5
C10 C12 H12C 109.5
H12A C12 H12C 109.5
H12B C12 H12C 109.5
C15 C13 C14 109.6(7)
C15 C13 P1 110.6(6)
C14 C13 P1 114.5(6)
C15 C13 H13 107.2
C14 C13 H13 107.2
P1 C13 H13 107.2
C13 C14 H14A 109.5
C13 C14 H14B 109.5
H14A C14 H14B 109.5
C13 C14 H14C 109.5
H14A C14 H14C 109.5
H14B C14 H14C 109.5
C13 C15 H15A 109.5
C13 C15 H15B 109.5
H15A C15 H15B 109.5
C13 C15 H15C 109.5
H15A C15 H15C 109.5
H15B C15 H15C 109.5
C18A C16A C17A 105.8(8)
C18A C16A P2 113.8(9)
C17A C16A P2 118.6(10)
C18A C16A H16A 105.9
C17A C16A H16A 105.9
P2 C16A H16A 105.9
C17B C16B C18B 110.4(8)
C17B C16B P2 117.3(11)
C18B C16B P2 101.4(9)
C17B C16B H16B 109.1
C18B C16B H16B 109.1
P2 C16B H16B 109.1
C16B C17B H17D 109.5
C16B C17B H17E 109.5
H17D C17B H17E 109.5
C16B C17B H17F 109.5
H17D C17B H17F 109.5
H17E C17B H17F 109.5
C16B C18B H18D 109.5
C16B C18B H18E 109.5
H18D C18B H18E 109.5
C16B C18B H18F 109.5
H18D C18B H18F 109.5
H18E C18B H18F 109.5
C21A C19A C20A 109.9(9)
C21A C19A P2 113.6(13)
C20A C19A P2 105.5(13)
C21A C19A H19A 109.2
C20A C19A H19A 109.2
P2 C19A H19A 109.2
C21B C19B C20B 110.2(8)
C21B C19B P2 119.9(13)
C20B C19B P2 119.5(13)
C21B C19B H19B 100.9
C20B C19B H19B 100.9
P2 C19B H19B 100.9
C19B C20B H20D 109.5
C19B C20B H20E 109.5
H20D C20B H20E 109.5
C19B C20B H20F 109.5
H20D C20B H20F 109.5
H20E C20B H20F 109.5
C19B C21B H21D 109.5
C19B C21B H21E 109.5
H21D C21B H21E 109.5
C19B C21B H21F 109.5
H21D C21B H21F 109.5
H21E C21B H21F 109.5
C23A C22A C24A 110.6(8)
C23A C22A P2 107.7(9)
C24A C22A P2 102.4(8)
C23A C22A H22A 111.9
C24A C22A H22A 111.9
P2 C22A H22A 111.9
C23B C22B C24B 107.1(7)
C23B C22B P2 120.7(8)
C24B C22B P2 117.3(9)
C23B C22B H22B 103.0
C24B C22B H22B 103.0
P2 C22B H22B 103.0
C22B C23B H23D 109.5
C22B C23B H23E 109.5
H23D C23B H23E 109.5
C22B C23B H23F 109.5
H23D C23B H23F 109.5
H23E C23B H23F 109.5
C22B C24B H24D 109.5
C22B C24B H24E 109.5
H24D C24B H24E 109.5
C22B C24B H24F 109.5
H24D C24B H24F 109.5
H24E C24B H24F 109.5

loop_
_geom_bond_atom_site_label_1
_geom_bond_atom_site_label_2
_geom_bond_distance
Os C1 1.995(7)
Os N 2.274(5)
Os P1 2.363(2)
Os P2 2.374(2)
Os Cl 2.4407(19)
Os H01 1.581(10)
Os H02 1.583(10)
P1 C13 1.861(8)
P1 C10 1.862(8)
P1 C7 1.865(7)
P2 C16B 1.829(9)
P2 C22A 1.855(9)
P2 C19B 1.863(9)
P2 C19A 1.864(9)
P2 C22B 1.925(8)
P2 C16A 1.931(9)
N C1 1.323(9)
N C5 1.353(9)
C1 C2 1.397(10)
C2 C3 1.384(12)
C2 H2 0.9500
C3 C4 1.346(15)
C3 H3 0.9500
C4 C5 1.396(12)
C4 H4 0.9500
C5 C6 1.474(13)
C6 H6A 0.9800
C6 H6B 0.9800
C6 H6C 0.9800
C7 C8 1.519(12)
C7 C9 1.527(11)
C7 H7 1.0000
C8 H8A 0.9800
C8 H8B 0.9800
C8 H8C 0.9800
C9 H9A 0.9800
C9 H9B 0.9800
C9 H9C 0.9800
C10 C12 1.529(11)
C10 C11 1.564(12)
C10 H10 1.0000
C11 H11A 0.9800
C11 H11B 0.9800
C11 H11C 0.9800
C12 H12A 0.9800
C12 H12B 0.9800
C12 H12C 0.9800
C13 C15 1.512(12)
C13 C14 1.548(11)
C13 H13 1.0000
C14 H14A 0.9800
C14 H14B 0.9800
C14 H14C 0.9800
C15 H15A 0.9800
C15 H15B 0.9800
C15 H15C 0.9800
C16A C18A 1.556(9)
C16A C17A 1.569(9)
C16A H16A 1.0000
C17A H17A 0.9800
C17A H17B 0.9800
C17A H17C 0.9800
C18A H18A 0.9800
C18A H18B 0.9800
C18A H18C 0.9800
C16B C17B 1.514(9)
C16B C18B 1.546(9)
C16B H16B 1.0000
C17B H17D 0.9800
C17B H17E 0.9800
C17B H17F 0.9800
C18B H18D 0.9800
C18B H18E 0.9800
C18B H18F 0.9800
C19A C21A 1.539(9)
C19A C20A 1.544(9)
C19A H19A 1.0000
C20A H20A 0.9800
C20A H20B 0.9800
C20A H20C 0.9800
C21A H21A 0.9800
C21A H21B 0.9800
C21A H21C 0.9800
C19B C21B 1.534(9)
C19B C20B 1.535(9)
C19B H19B 1.0000
C20B H20D 0.9800
C20B H20E 0.9800
C20B H20F 0.9800
C21B H21D 0.9800
C21B H21E 0.9800
C21B H21F 0.9800
C22A C23A 1.539(9)
C22A C24A 1.547(9)
C22A H22A 1.0000
C23A H23A 0.9800
C23A H23B 0.9800
C23A H23C 0.9800
C24A H24A 0.9800
C24A H24B 0.9800
C24A H24C 0.9800
C22B C23B 1.542(8)
C22B C24B 1.563(9)
C22B H22B 1.0000
C23B H23D 0.9800
C23B H23E 0.9800
C23B H23F 0.9800
C24B H24D 0.9800
C24B H24E 0.9800
C24B H24F 0.9800
